data_4065091
loop_
_publ_author_name
'Bhattacharya, Papri'
'Krause, Jeanette A.'
'Guan, Hairong'

_publ_section_title
;
 Iron Hydride Complexes Bearing Phosphinite-Based Pincer Ligands:
 Synthesis, Reactivity, and Catalytic Application in Hydrosilylation
 Reactions
;
_journal_issue 17
_journal_name_full Organometallics
_journal_page_first 4720
_journal_paper_doi 10.1021/om2005589
_journal_volume 30
_journal_year 2011
_chemical_formula_moiety 'C24 H50 Fe O2 P4'
_chemical_formula_sum 'C24 H50 Fe O2 P4'
_chemical_formula_weight 550.37
_chemical_name_systematic
; 
 ? 
;
_space_group_IT_number 14
_symmetry_cell_setting monoclinic
_symmetry_space_group_name_Hall '-P 2yn'
_symmetry_space_group_name_H-M 'P 1 21/n 1'
_atom_sites_solution_hydrogens geom
_atom_sites_solution_primary direct
_atom_sites_solution_secondary difmap
_audit_creation_method SHELXL-97
_cell_angle_alpha 90.00
_cell_angle_beta 93.7100(10)
_cell_angle_gamma 90.00
_cell_formula_units_Z 4
_cell_length_a 10.3557(2)
_cell_length_b 15.3040(2)
_cell_length_c 18.1959(3)
_cell_measurement_reflns_used 6138
_cell_measurement_temperature 150(2)
_cell_measurement_theta_max 67.27
_cell_measurement_theta_min 2.89
_cell_volume 2877.71(8)
_computing_cell_refinement 'Bruker SAINT v7.66A'
_computing_data_collection 'Bruker SMART v5.634'
_computing_data_reduction 'Bruker SAINT v7.66A'
_computing_molecular_graphics 'Bruker SHELXTL v6.14'
_computing_publication_material 'Bruker SHELXTL v6.14'
_computing_structure_refinement 'Bruker SHELXTL v6.14'
_computing_structure_solution 'Bruker SHELXTL v6.14'
_diffrn_ambient_temperature 150(2)
_diffrn_detector_area_resol_mean 0.83
_diffrn_measured_fraction_theta_full 0.962
_diffrn_measured_fraction_theta_max 0.962
_diffrn_measurement_device_type 'Bruker SMART6000 CCD'
_diffrn_measurement_method '\w scans'
_diffrn_radiation_monochromator graphite
_diffrn_radiation_source 'fine-focus sealed tube'
_diffrn_radiation_type CuK\a
_diffrn_radiation_wavelength 1.54178
_diffrn_reflns_av_R_equivalents 0.0454
_diffrn_reflns_av_sigmaI/netI 0.0316
_diffrn_reflns_limit_h_max 11
_diffrn_reflns_limit_h_min -10
_diffrn_reflns_limit_k_max 18
_diffrn_reflns_limit_k_min -18
_diffrn_reflns_limit_l_max 21
_diffrn_reflns_limit_l_min -21
_diffrn_reflns_number 24417
_diffrn_reflns_theta_full 68.10
_diffrn_reflns_theta_max 68.10
_diffrn_reflns_theta_min 3.78
_diffrn_standards_decay_% 0
_exptl_absorpt_coefficient_mu 6.438
_exptl_absorpt_correction_T_max 0.8820
_exptl_absorpt_correction_T_min 0.4256
_exptl_absorpt_correction_type multi-scan
_exptl_absorpt_process_details 'SADABS v2008/1 (Sheldrick)'
_exptl_crystal_colour 'light yellow'
_exptl_crystal_density_diffrn 1.270
_exptl_crystal_density_method 'not measured'
_exptl_crystal_description plate
_exptl_crystal_F_000 1184
_exptl_crystal_size_max 0.16
_exptl_crystal_size_mid 0.11
_exptl_crystal_size_min 0.02
_refine_diff_density_max 0.459
_refine_diff_density_min -0.273
_refine_diff_density_rms 0.063
_refine_ls_extinction_method none
_refine_ls_goodness_of_fit_ref 1.047
_refine_ls_hydrogen_treatment mixed
_refine_ls_matrix_type full
_refine_ls_number_parameters 297
_refine_ls_number_reflns 5056
_refine_ls_number_restraints 0
_refine_ls_restrained_S_all 1.047
_refine_ls_R_factor_all 0.0425
_refine_ls_R_factor_gt 0.0347
_refine_ls_shift/su_max 0.001
_refine_ls_shift/su_mean 0.000
_refine_ls_structure_factor_coef Fsqd
_refine_ls_weighting_details 'calc w=1/[\s^2^(Fo^2^)+(0.0567P)^2^+0.5996P] where P=(Fo^2^+2Fc^2^)/3'
_refine_ls_weighting_scheme calc
_refine_ls_wR_factor_gt 0.0888
_refine_ls_wR_factor_ref 0.0938
_reflns_number_gt 4336
_reflns_number_total 5056
_reflns_threshold_expression >2\s(I)
_cod_data_source_file om2005589_si_001.cif
_cod_data_source_block 1a
_cod_depositor_comments
;
The following automatic conversions were performed:

'_symmetry_cell_setting' value 'Monoclinic' changed to 'monoclinic'
according to /home/saulius/struct/CIF-dictionaries/cif_core.dic
dictionary named 'cif_core.dic' version 2.4.1 from 2010-06-29.

Automatic conversion script
Id: cif_fix_values 1715 2011-07-08 13:25:40Z adriana 
;
_cod_original_sg_symbol_H-M P2(1)/n
_cod_database_code 4065091

loop_
_symmetry_equiv_pos_as_xyz
'x, y, z'
'-x+1/2, y+1/2, -z+1/2'
'-x, -y, -z'
'x-1/2, -y-1/2, z-1/2'

loop_
_atom_site_label
_atom_site_type_symbol
_atom_site_fract_x
_atom_site_fract_y
_atom_site_fract_z
_atom_site_U_iso_or_equiv
_atom_site_adp_type
_atom_site_occupancy
_atom_site_symmetry_multiplicity
_atom_site_calc_flag
_atom_site_refinement_flags
Fe Fe 0.95091(3) 0.78810(2) 0.185784(18) 0.01639(11) Uani 1 1 d .
H1 H 1.026(2) 0.7168(14) 0.2145(13) 0.020 Uiso 1 1 d .
P1 P 0.95867(5) 0.70346(3) 0.09033(3) 0.01774(14) Uani 1 1 d .
P2 P 0.91373(6) 0.79060(4) 0.30206(3) 0.01982(14) Uani 1 1 d .
P3 P 1.13610(6) 0.86068(4) 0.18540(3) 0.02388(15) Uani 1 1 d .
P4 P 0.81952(6) 0.89812(4) 0.14527(3) 0.02221(14) Uani 1 1 d .
O1 O 0.80831(15) 0.66644(10) 0.06808(8) 0.0232(3) Uani 1 1 d .
O2 O 0.75359(15) 0.77638(10) 0.30758(8) 0.0232(4) Uani 1 1 d .
C1 C 0.7848(2) 0.72167(14) 0.18833(12) 0.0197(5) Uani 1 1 d .
C2 C 0.7325(2) 0.67409(15) 0.12787(12) 0.0210(5) Uani 1 1 d .
C3 C 0.6099(2) 0.63710(15) 0.12432(13) 0.0230(5) Uani 1 1 d .
H3 H 0.5783 0.6052 0.0821 0.028 Uiso 1 1 calc R
C4 C 0.5344(2) 0.64791(15) 0.18407(13) 0.0250(5) Uani 1 1 d .
H4 H 0.4496 0.6239 0.1823 0.030 Uiso 1 1 calc R
C5 C 0.5812(2) 0.69349(15) 0.24652(13) 0.0247(5) Uani 1 1 d .
H5 H 0.5300 0.7003 0.2876 0.030 Uiso 1 1 calc R
C6 C 0.7048(2) 0.72867(14) 0.24682(12) 0.0213(5) Uani 1 1 d .
C7 C 1.0047(2) 0.72748(15) -0.00525(12) 0.0237(5) Uani 1 1 d .
H7 H 1.1009 0.7341 -0.0028 0.028 Uiso 1 1 calc R
C8 C 0.9701(3) 0.65548(17) -0.06169(13) 0.0341(6) Uani 1 1 d .
H8A H 0.8768 0.6441 -0.0632 0.051 Uiso 1 1 calc R
H8B H 1.0173 0.6020 -0.0475 0.051 Uiso 1 1 calc R
H8C H 0.9939 0.6743 -0.1105 0.051 Uiso 1 1 calc R
C9 C 0.9477(3) 0.81381(18) -0.03335(14) 0.0375(6) Uani 1 1 d .
H9A H 0.8537 0.8079 -0.0421 0.056 Uiso 1 1 calc R
H9B H 0.9856 0.8296 -0.0795 0.056 Uiso 1 1 calc R
H9C H 0.9670 0.8596 0.0034 0.056 Uiso 1 1 calc R
C10 C 1.0403(2) 0.59580(15) 0.10382(13) 0.0242(5) Uani 1 1 d .
H10 H 1.0219 0.5612 0.0577 0.029 Uiso 1 1 calc R
C11 C 1.1869(3) 0.60529(18) 0.11519(16) 0.0371(6) Uani 1 1 d .
H11A H 1.2272 0.5474 0.1148 0.056 Uiso 1 1 calc R
H11B H 1.2089 0.6337 0.1626 0.056 Uiso 1 1 calc R
H11C H 1.2189 0.6409 0.0754 0.056 Uiso 1 1 calc R
C12 C 0.9873(3) 0.54363(16) 0.16704(13) 0.0300(5) Uani 1 1 d .
H12A H 1.0284 0.4859 0.1698 0.045 Uiso 1 1 calc R
H12B H 0.8935 0.5367 0.1583 0.045 Uiso 1 1 calc R
H12C H 1.0062 0.5748 0.2135 0.045 Uiso 1 1 calc R
C13 C 0.9349(2) 0.88529(16) 0.36638(13) 0.0284(5) Uani 1 1 d .
H13 H 0.9297 0.9386 0.3346 0.034 Uiso 1 1 calc R
C14 C 1.0695(3) 0.8872(2) 0.40623(15) 0.0414(7) Uani 1 1 d .
H14A H 1.0834 0.9440 0.4305 0.062 Uiso 1 1 calc R
H14B H 1.1352 0.8784 0.3705 0.062 Uiso 1 1 calc R
H14C H 1.0762 0.8407 0.4432 0.062 Uiso 1 1 calc R
C15 C 0.8305(3) 0.89679(18) 0.42162(14) 0.0369(6) Uani 1 1 d .
H15A H 0.8457 0.9514 0.4489 0.055 Uiso 1 1 calc R
H15B H 0.8340 0.8476 0.4561 0.055 Uiso 1 1 calc R
H15C H 0.7451 0.8988 0.3951 0.055 Uiso 1 1 calc R
C16 C 0.9622(2) 0.68961(16) 0.35512(13) 0.0284(5) Uani 1 1 d .
H16 H 0.9232 0.6408 0.3246 0.034 Uiso 1 1 calc R
C17 C 1.1065(3) 0.6688(2) 0.36139(15) 0.0400(7) Uani 1 1 d .
H17A H 1.1197 0.6096 0.3810 0.060 Uiso 1 1 calc R
H17B H 1.1515 0.7109 0.3946 0.060 Uiso 1 1 calc R
H17C H 1.1410 0.6725 0.3126 0.060 Uiso 1 1 calc R
C18 C 0.9027(3) 0.67933(19) 0.42987(14) 0.0378(6) Uani 1 1 d .
H18A H 0.9476 0.7179 0.4661 0.057 Uiso 1 1 calc R
H18B H 0.9117 0.6186 0.4464 0.057 Uiso 1 1 calc R
H18C H 0.8107 0.6949 0.4247 0.057 Uiso 1 1 calc R
C19 C 1.2131(3) 0.8796(2) 0.09868(15) 0.0473(8) Uani 1 1 d .
H19A H 1.2896 0.9166 0.1080 0.071 Uiso 1 1 calc R
H19B H 1.1517 0.9087 0.0635 0.071 Uiso 1 1 calc R
H19C H 1.2392 0.8235 0.0783 0.071 Uiso 1 1 calc R
C20 C 1.2772(2) 0.81435(19) 0.23758(16) 0.0388(7) Uani 1 1 d .
H20A H 1.3518 0.8531 0.2336 0.058 Uiso 1 1 calc R
H20B H 1.2969 0.7568 0.2176 0.058 Uiso 1 1 calc R
H20C H 1.2585 0.8084 0.2894 0.058 Uiso 1 1 calc R
C21 C 1.1469(3) 0.97279(17) 0.22205(15) 0.0373(6) Uani 1 1 d .
H21A H 1.2371 0.9925 0.2237 0.056 Uiso 1 1 calc R
H21B H 1.1162 0.9738 0.2719 0.056 Uiso 1 1 calc R
H21C H 1.0932 1.0118 0.1901 0.056 Uiso 1 1 calc R
C22 C 0.6766(3) 0.86975(18) 0.08432(16) 0.0381(7) Uani 1 1 d .
H22A H 0.6336 0.9234 0.0663 0.057 Uiso 1 1 calc R
H22B H 0.6163 0.8352 0.1118 0.057 Uiso 1 1 calc R
H22C H 0.7037 0.8356 0.0424 0.057 Uiso 1 1 calc R
C23 C 0.8770(3) 0.99374(17) 0.09439(17) 0.0410(7) Uani 1 1 d .
H23A H 0.9288 0.9737 0.0545 0.061 Uiso 1 1 calc R
H23B H 0.9301 1.0310 0.1281 0.061 Uiso 1 1 calc R
H23C H 0.8024 1.0271 0.0737 0.061 Uiso 1 1 calc R
C24 C 0.7337(3) 0.95972(18) 0.21376(15) 0.0386(7) Uani 1 1 d .
H24A H 0.6700 0.9986 0.1885 0.058 Uiso 1 1 calc R
H24B H 0.7960 0.9946 0.2442 0.058 Uiso 1 1 calc R
H24C H 0.6894 0.9189 0.2451 0.058 Uiso 1 1 calc R

loop_
_atom_site_aniso_label
_atom_site_aniso_U_11
_atom_site_aniso_U_22
_atom_site_aniso_U_33
_atom_site_aniso_U_23
_atom_site_aniso_U_13
_atom_site_aniso_U_12
Fe 0.0165(2) 0.01838(19) 0.01426(18) -0.00149(13) 0.00077(13) -0.00057(12)
P1 0.0181(3) 0.0196(3) 0.0154(3) -0.0016(2) 0.0004(2) -0.0002(2)
P2 0.0205(3) 0.0239(3) 0.0150(3) -0.0017(2) 0.0006(2) -0.0018(2)
P3 0.0218(3) 0.0289(3) 0.0212(3) -0.0053(2) 0.0033(2) -0.0061(2)
P4 0.0245(3) 0.0207(3) 0.0214(3) 0.0004(2) 0.0008(2) 0.0028(2)
O1 0.0212(9) 0.0296(9) 0.0186(8) -0.0055(7) 0.0010(6) -0.0037(6)
O2 0.0215(9) 0.0299(9) 0.0185(8) -0.0045(7) 0.0033(6) -0.0023(6)
C1 0.0198(12) 0.0208(11) 0.0182(11) 0.0018(9) -0.0011(8) 0.0007(8)
C2 0.0214(12) 0.0218(12) 0.0196(11) 0.0012(9) 0.0007(9) 0.0013(9)
C3 0.0213(12) 0.0243(12) 0.0227(12) -0.0009(9) -0.0030(9) -0.0019(9)
C4 0.0175(12) 0.0272(13) 0.0301(13) 0.0025(10) 0.0002(9) -0.0037(9)
C5 0.0212(13) 0.0288(13) 0.0247(12) 0.0006(10) 0.0058(9) 0.0008(9)
C6 0.0223(12) 0.0216(11) 0.0197(11) 0.0002(9) -0.0020(9) 0.0014(9)
C7 0.0258(13) 0.0275(12) 0.0179(11) 0.0014(9) 0.0030(9) -0.0024(9)
C8 0.0499(17) 0.0336(14) 0.0195(12) -0.0052(11) 0.0075(11) -0.0044(12)
C9 0.0572(19) 0.0348(15) 0.0206(13) 0.0033(11) 0.0030(12) 0.0063(12)
C10 0.0292(14) 0.0213(12) 0.0219(12) -0.0051(9) 0.0011(9) 0.0057(9)
C11 0.0326(16) 0.0396(15) 0.0398(16) 0.0065(12) 0.0065(11) 0.0114(11)
C12 0.0403(15) 0.0214(12) 0.0281(13) 0.0018(10) 0.0011(11) 0.0014(10)
C13 0.0345(15) 0.0303(13) 0.0207(12) -0.0077(10) 0.0036(10) -0.0064(10)
C14 0.0428(17) 0.0529(18) 0.0281(14) -0.0132(13) 0.0005(12) -0.0135(13)
C15 0.0463(17) 0.0371(15) 0.0288(14) -0.0131(11) 0.0133(12) -0.0080(12)
C16 0.0324(15) 0.0305(13) 0.0219(12) 0.0021(10) -0.0021(10) -0.0003(10)
C17 0.0395(17) 0.0470(17) 0.0323(15) 0.0070(13) -0.0065(12) 0.0075(13)
C18 0.0459(18) 0.0433(16) 0.0240(13) 0.0071(12) 0.0019(11) -0.0034(12)
C19 0.0414(18) 0.069(2) 0.0328(15) -0.0107(14) 0.0145(12) -0.0271(15)
C20 0.0226(15) 0.0470(17) 0.0458(17) -0.0082(13) -0.0057(11) -0.0025(11)
C21 0.0406(16) 0.0298(14) 0.0415(16) -0.0089(12) 0.0015(12) -0.0119(11)
C22 0.0376(16) 0.0335(15) 0.0408(16) 0.0005(12) -0.0149(12) 0.0085(11)
C23 0.0480(18) 0.0295(14) 0.0462(17) 0.0121(12) 0.0091(13) 0.0043(12)
C24 0.0490(18) 0.0348(15) 0.0324(14) -0.0021(12) 0.0071(12) 0.0173(12)

loop_
_atom_type_symbol
_atom_type_description
_atom_type_scat_dispersion_real
_atom_type_scat_dispersion_imag
_atom_type_scat_source
C C 0.0181 0.0091 'International Tables Vol C Tables 4.2.6.8 and 6.1.1.4'
H H 0.0000 0.0000 'International Tables Vol C Tables 4.2.6.8 and 6.1.1.4'
O O 0.0492 0.0322 'International Tables Vol C Tables 4.2.6.8 and 6.1.1.4'
P P 0.2955 0.4335 'International Tables Vol C Tables 4.2.6.8 and 6.1.1.4'
Fe Fe -1.1336 3.1974 'International Tables Vol C Tables 4.2.6.8 and 6.1.1.4'

loop_
_geom_angle_atom_site_label_1
_geom_angle_atom_site_label_2
_geom_angle_atom_site_label_3
_geom_angle
C1 Fe P1 77.99(7)
C1 Fe P2 77.29(7)
P1 Fe P2 143.73(3)
C1 Fe P3 178.76(7)
P1 Fe P3 102.68(2)
P2 Fe P3 101.65(2)
C1 Fe P4 83.44(6)
P1 Fe P4 103.66(2)
P2 Fe P4 99.42(2)
P3 Fe P4 97.38(3)
C1 Fe H1 93.0(9)
P1 Fe H1 77.8(10)
P2 Fe H1 77.5(10)
P3 Fe H1 86.2(9)
P4 Fe H1 175.7(10)
O1 P1 C10 97.99(9)
O1 P1 C7 97.48(9)
C10 P1 C7 98.97(11)
O1 P1 Fe 108.16(6)
C10 P1 Fe 117.55(8)
C7 P1 Fe 130.65(8)
O2 P2 C13 98.01(10)
O2 P2 C16 95.43(10)
C13 P2 C16 107.50(12)
O2 P2 Fe 107.04(6)
C13 P2 Fe 127.05(8)
C16 P2 Fe 115.36(8)
C20 P3 C19 97.46(15)
C20 P3 C21 98.34(13)
C19 P3 C21 98.33(14)
C20 P3 Fe 117.74(10)
C19 P3 Fe 120.37(9)
C21 P3 Fe 119.87(9)
C24 P4 C22 97.13(13)
C24 P4 C23 96.82(13)
C22 P4 C23 99.04(14)
C24 P4 Fe 117.95(9)
C22 P4 Fe 117.66(9)
C23 P4 Fe 123.13(10)
C2 O1 P1 110.18(13)
C6 O2 P2 109.19(14)
C6 C1 C2 114.9(2)
C6 C1 Fe 122.18(16)
C2 C1 Fe 122.40(17)
O1 C2 C3 119.4(2)
O1 C2 C1 116.80(19)
C3 C2 C1 123.7(2)
C2 C3 C4 118.3(2)
C2 C3 H3 120.8
C4 C3 H3 120.8
C3 C4 C5 120.9(2)
C3 C4 H4 119.5
C5 C4 H4 119.5
C6 C5 C4 118.0(2)
C6 C5 H5 121.0
C4 C5 H5 121.0
C5 C6 O2 119.6(2)
C5 C6 C1 124.1(2)
O2 C6 C1 116.3(2)
C9 C7 C8 109.3(2)
C9 C7 P1 111.51(17)
C8 C7 P1 114.78(17)
C9 C7 H7 107.0
C8 C7 H7 107.0
P1 C7 H7 107.0
C7 C8 H8A 109.5
C7 C8 H8B 109.5
H8A C8 H8B 109.5
C7 C8 H8C 109.5
H8A C8 H8C 109.5
H8B C8 H8C 109.5
C7 C9 H9A 109.5
C7 C9 H9B 109.5
H9A C9 H9B 109.5
C7 C9 H9C 109.5
H9A C9 H9C 109.5
H9B C9 H9C 109.5
C11 C10 C12 110.4(2)
C11 C10 P1 111.90(17)
C12 C10 P1 112.30(16)
C11 C10 H10 107.3
C12 C10 H10 107.3
P1 C10 H10 107.3
C10 C11 H11A 109.5
C10 C11 H11B 109.5
H11A C11 H11B 109.5
C10 C11 H11C 109.5
H11A C11 H11C 109.5
H11B C11 H11C 109.5
C10 C12 H12A 109.5
C10 C12 H12B 109.5
H12A C12 H12B 109.5
C10 C12 H12C 109.5
H12A C12 H12C 109.5
H12B C12 H12C 109.5
C14 C13 C15 110.3(2)
C14 C13 P2 112.27(18)
C15 C13 P2 116.16(17)
C14 C13 H13 105.8
C15 C13 H13 105.8
P2 C13 H13 105.8
C13 C14 H14A 109.5
C13 C14 H14B 109.5
H14A C14 H14B 109.5
C13 C14 H14C 109.5
H14A C14 H14C 109.5
H14B C14 H14C 109.5
C13 C15 H15A 109.5
C13 C15 H15B 109.5
H15A C15 H15B 109.5
C13 C15 H15C 109.5
H15A C15 H15C 109.5
H15B C15 H15C 109.5
C17 C16 C18 111.1(2)
C17 C16 P2 116.06(18)
C18 C16 P2 115.53(18)
C17 C16 H16 104.2
C18 C16 H16 104.2
P2 C16 H16 104.2
C16 C17 H17A 109.5
C16 C17 H17B 109.5
H17A C17 H17B 109.5
C16 C17 H17C 109.5
H17A C17 H17C 109.5
H17B C17 H17C 109.5
C16 C18 H18A 109.5
C16 C18 H18B 109.5
H18A C18 H18B 109.5
C16 C18 H18C 109.5
H18A C18 H18C 109.5
H18B C18 H18C 109.5
P3 C19 H19A 109.5
P3 C19 H19B 109.5
H19A C19 H19B 109.5
P3 C19 H19C 109.5
H19A C19 H19C 109.5
H19B C19 H19C 109.5
P3 C20 H20A 109.5
P3 C20 H20B 109.5
H20A C20 H20B 109.5
P3 C20 H20C 109.5
H20A C20 H20C 109.5
H20B C20 H20C 109.5
P3 C21 H21A 109.5
P3 C21 H21B 109.5
H21A C21 H21B 109.5
P3 C21 H21C 109.5
H21A C21 H21C 109.5
H21B C21 H21C 109.5
P4 C22 H22A 109.5
P4 C22 H22B 109.5
H22A C22 H22B 109.5
P4 C22 H22C 109.5
H22A C22 H22C 109.5
H22B C22 H22C 109.5
P4 C23 H23A 109.5
P4 C23 H23B 109.5
H23A C23 H23B 109.5
P4 C23 H23C 109.5
H23A C23 H23C 109.5
H23B C23 H23C 109.5
P4 C24 H24A 109.5
P4 C24 H24B 109.5
H24A C24 H24B 109.5
P4 C24 H24C 109.5
H24A C24 H24C 109.5
H24B C24 H24C 109.5

loop_
_geom_bond_atom_site_label_1
_geom_bond_atom_site_label_2
_geom_bond_distance
Fe C1 2.001(2)
Fe P1 2.1724(6)
Fe P2 2.1753(6)
Fe P3 2.2167(7)
Fe P4 2.2583(7)
Fe H1 1.42(2)
P1 O1 1.6816(16)
P1 C10 1.861(2)
P1 C7 1.869(2)
P2 O2 1.6820(16)
P2 C13 1.867(2)
P2 C16 1.873(2)
P3 C20 1.833(3)
P3 C19 1.836(3)
P3 C21 1.842(3)
P4 C24 1.837(3)
P4 C22 1.843(3)
P4 C23 1.850(3)
O1 C2 1.387(3)
O2 C6 1.392(3)
C1 C6 1.394(3)
C1 C2 1.399(3)
C2 C3 1.388(3)
C3 C4 1.389(3)
C3 H3 0.9500
C4 C5 1.393(3)
C4 H4 0.9500
C5 C6 1.389(3)
C5 H5 0.9500
C7 C9 1.522(3)
C7 C8 1.533(3)
C7 H7 1.0000
C8 H8A 0.9800
C8 H8B 0.9800
C8 H8C 0.9800
C9 H9A 0.9800
C9 H9B 0.9800
C9 H9C 0.9800
C10 C11 1.526(4)
C10 C12 1.531(3)
C10 H10 1.0000
C11 H11A 0.9800
C11 H11B 0.9800
C11 H11C 0.9800
C12 H12A 0.9800
C12 H12B 0.9800
C12 H12C 0.9800
C13 C14 1.529(4)
C13 C15 1.534(3)
C13 H13 1.0000
C14 H14A 0.9800
C14 H14B 0.9800
C14 H14C 0.9800
C15 H15A 0.9800
C15 H15B 0.9800
C15 H15C 0.9800
C16 C17 1.525(4)
C16 C18 1.537(3)
C16 H16 1.0000
C17 H17A 0.9800
C17 H17B 0.9800
C17 H17C 0.9800
C18 H18A 0.9800
C18 H18B 0.9800
C18 H18C 0.9800
C19 H19A 0.9800
C19 H19B 0.9800
C19 H19C 0.9800
C20 H20A 0.9800
C20 H20B 0.9800
C20 H20C 0.9800
C21 H21A 0.9800
C21 H21B 0.9800
C21 H21C 0.9800
C22 H22A 0.9800
C22 H22B 0.9800
C22 H22C 0.9800
C23 H23A 0.9800
C23 H23B 0.9800
C23 H23C 0.9800
C24 H24A 0.9800
C24 H24B 0.9800
C24 H24C 0.9800

loop_
_geom_torsion_atom_site_label_1
_geom_torsion_atom_site_label_2
_geom_torsion_atom_site_label_3
_geom_torsion_atom_site_label_4
_geom_torsion
C1 Fe P1 O1 17.86(9)
P2 Fe P1 O1 65.77(8)
P3 Fe P1 O1 -163.21(6)
P4 Fe P1 O1 -62.24(7)
C1 Fe P1 C10 -91.78(11)
P2 Fe P1 C10 -43.87(10)
P3 Fe P1 C10 87.15(9)
P4 Fe P1 C10 -171.88(9)
C1 Fe P1 C7 135.39(12)
P2 Fe P1 C7 -176.69(10)
P3 Fe P1 C7 -45.68(11)
P4 Fe P1 C7 55.29(11)
C1 Fe P2 O2 -23.56(9)
P1 Fe P2 O2 -71.65(8)
P3 Fe P2 O2 157.08(6)
P4 Fe P2 O2 57.45(6)
C1 Fe P2 C13 -138.02(12)
P1 Fe P2 C13 173.89(11)
P3 Fe P2 C13 42.62(11)
P4 Fe P2 C13 -57.00(11)
C1 Fe P2 C16 81.20(11)
P1 Fe P2 C16 33.11(10)
P3 Fe P2 C16 -98.16(9)
P4 Fe P2 C16 162.22(9)
C1 Fe P3 C20 32(3)
P1 Fe P3 C20 -90.79(11)
P2 Fe P3 C20 62.10(11)
P4 Fe P3 C20 163.35(11)
C1 Fe P3 C19 150(3)
P1 Fe P3 C19 27.79(14)
P2 Fe P3 C19 -179.33(14)
P4 Fe P3 C19 -78.07(14)
C1 Fe P3 C21 -88(3)
P1 Fe P3 C21 149.81(11)
P2 Fe P3 C21 -57.31(11)
P4 Fe P3 C21 43.95(11)
C1 Fe P4 C24 79.79(13)
P1 Fe P4 C24 155.70(11)
P2 Fe P4 C24 3.89(12)
P3 Fe P4 C24 -99.28(12)
C1 Fe P4 C22 -36.12(13)
P1 Fe P4 C22 39.79(11)
P2 Fe P4 C22 -112.02(11)
P3 Fe P4 C22 144.81(11)
C1 Fe P4 C23 -159.75(14)
P1 Fe P4 C23 -83.84(12)
P2 Fe P4 C23 124.35(12)
P3 Fe P4 C23 21.18(12)
C10 P1 O1 C2 102.33(15)
C7 P1 O1 C2 -157.46(15)
Fe P1 O1 C2 -20.19(15)
C13 P2 O2 C6 160.41(15)
C16 P2 O2 C6 -91.02(15)
Fe P2 O2 C6 27.61(14)
P1 Fe C1 C6 172.84(19)
P2 Fe C1 C6 19.59(17)
P3 Fe C1 C6 50(3)
P4 Fe C1 C6 -81.64(18)
P1 Fe C1 C2 -15.64(17)
P2 Fe C1 C2 -168.89(19)
P3 Fe C1 C2 -138(3)
P4 Fe C1 C2 89.88(18)
P1 O1 C2 C3 -171.86(17)
P1 O1 C2 C1 9.8(2)
C6 C1 C2 O1 179.24(19)
Fe C1 C2 O1 7.2(3)
C6 C1 C2 C3 1.0(3)
Fe C1 C2 C3 -171.09(17)
O1 C2 C3 C4 -178.1(2)
C1 C2 C3 C4 0.1(3)
C2 C3 C4 C5 -1.0(3)
C3 C4 C5 C6 0.8(3)
C4 C5 C6 O2 178.5(2)
C4 C5 C6 C1 0.4(4)
P2 O2 C6 C5 166.92(17)
P2 O2 C6 C1 -14.9(2)
C2 C1 C6 C5 -1.3(3)
Fe C1 C6 C5 170.85(18)
C2 C1 C6 O2 -179.40(19)
Fe C1 C6 O2 -7.3(3)
O1 P1 C7 C9 79.43(19)
C10 P1 C7 C9 178.79(18)
Fe P1 C7 C9 -42.4(2)
O1 P1 C7 C8 -45.51(19)
C10 P1 C7 C8 53.9(2)
Fe P1 C7 C8 -167.32(14)
O1 P1 C10 C11 172.31(17)
C7 P1 C10 C11 73.38(19)
Fe P1 C10 C11 -72.33(18)
O1 P1 C10 C12 -62.82(18)
C7 P1 C10 C12 -161.75(17)
Fe P1 C10 C12 52.54(19)
O2 P2 C13 C14 149.96(18)
C16 P2 C13 C14 51.6(2)
Fe P2 C13 C14 -91.55(19)
O2 P2 C13 C15 21.7(2)
C16 P2 C13 C15 -76.6(2)
Fe P2 C13 C15 140.24(17)
O2 P2 C16 C17 175.97(19)
C13 P2 C16 C17 -83.8(2)
Fe P2 C16 C17 64.2(2)
O2 P2 C16 C18 -51.42(19)
C13 P2 C16 C18 48.8(2)
Fe P2 C16 C18 -163.18(16)
